data_4114750
loop_
_publ_author_name
'Marta Catellani'
'Carlo Mealli'
'Elena Motti'
'Paola Paoli'
'Enrique Perez-Carre\~no'
'Paul S. Pregosin'

_publ_contact_author
;
Dr. Carlo Mealli
Istituto per lo Studio della Stereochimica ed Energetica
dei Composti di Coordinazione CNR
Via J. Nardi 39
I-50132 Firenze
;
_publ_contact_author_email mealli@fi.cnr.it
_publ_section_title
;
 Palladium-Arene Interactions in Catalytic Intermediates: An Experimental
 and Theoretical Investigation of the Soft Rearrangement between \h1 and
 \h2 Coordination Modes
;
_journal_name_full 'Journal of the American Chemical Society'
_journal_page_first 4336
_journal_page_last 4346
_journal_paper_doi 10.1021/ja016587e
_journal_volume 124
_journal_year 2002
_chemical_formula_moiety '(C15 H19 1-)2, (Cl 1-)2, (Pd 2+)2, (C H2 Cl2)'
_chemical_formula_sum 'C31 H40 Cl4 Pd2'
_chemical_formula_weight 767.23
_chemical_name_systematic
;
 ?
;
_space_group_IT_number 14
_symmetry_cell_setting monoclinic
_symmetry_space_group_name_Hall '-P 2yn'
_symmetry_space_group_name_H-M 'P 1 21/n 1'
_atom_sites_solution_hydrogens geom
_atom_sites_solution_primary direct
_atom_sites_solution_secondary difmap
_audit_creation_method SHELXL-97
_cell_angle_alpha 90.000(5)
_cell_angle_beta 115.962(5)
_cell_angle_gamma 90.000(5)
_cell_formula_units_Z 4
_cell_length_a 11.785(5)
_cell_length_b 21.824(5)
_cell_length_c 12.937(5)
_cell_measurement_temperature 100
_cell_volume 2991.6(19)
_computing_cell_refinement SAINT
_computing_data_collection SMART
_computing_data_reduction SAINT
_computing_molecular_graphics 'ORTEP (Johnson)'
_computing_publication_material 'PARST97 (Nardelli 1983)'
_computing_structure_refinement 'SHELXL-97 (Sheldrick, 1997)'
_computing_structure_solution 'SIR97 (Altomare, 1999)'
_diffrn_ambient_temperature 100
_diffrn_measured_fraction_theta_full 0.933
_diffrn_measured_fraction_theta_max 0.933
_diffrn_measurement_device_type 'Siemens SMART CCD'
_diffrn_radiation_monochromator 'Gobel mirrors'
_diffrn_radiation_source 'Siemens Cu rotating anode'
_diffrn_radiation_type CuK\a
_diffrn_radiation_wavelength 1.54180
_diffrn_reflns_av_R_equivalents 0.0000
_diffrn_reflns_av_sigmaI/netI 0.0803
_diffrn_reflns_limit_h_max 11
_diffrn_reflns_limit_h_min -12
_diffrn_reflns_limit_k_max 23
_diffrn_reflns_limit_k_min 0
_diffrn_reflns_limit_l_max 13
_diffrn_reflns_limit_l_min 0
_diffrn_reflns_number 4000
_diffrn_reflns_theta_full 58.82
_diffrn_reflns_theta_max 58.82
_diffrn_reflns_theta_min 4.05
_exptl_absorpt_coefficient_mu 13.127
_exptl_absorpt_correction_T_max 0.4198
_exptl_absorpt_correction_T_min 0.3018
_exptl_absorpt_process_details XABS2
_exptl_crystal_density_diffrn 1.703
_exptl_crystal_description parallelepiped
_exptl_crystal_F_000 1544
_exptl_crystal_size_max 0.12
_exptl_crystal_size_mid 0.10
_exptl_crystal_size_min 0.08
_refine_diff_density_max 1.714
_refine_diff_density_min -1.619
_refine_diff_density_rms 0.210
_refine_ls_extinction_coef 0.00018(5)
_refine_ls_extinction_expression Fc^*^=kFc[1+0.001xFc^2^\l^3^/sin(2\q)]^-1/4^
_refine_ls_extinction_method SHELXL
_refine_ls_goodness_of_fit_ref 1.135
_refine_ls_hydrogen_treatment mixed
_refine_ls_matrix_type full
_refine_ls_number_parameters 183
_refine_ls_number_reflns 4000
_refine_ls_number_restraints 14
_refine_ls_restrained_S_all 1.177
_refine_ls_R_factor_all 0.0984
_refine_ls_R_factor_gt 0.0746
_refine_ls_shift/su_max 0.033
_refine_ls_shift/su_mean 0.001
_refine_ls_structure_factor_coef Fsqd
_refine_ls_weighting_details 'calc w=1/[\s^2^(Fo^2^)+(0.0567P)^2^+63.6490P] where P=(Fo^2^+2Fc^2^)/3'
_refine_ls_weighting_scheme calc
_refine_ls_wR_factor_gt 0.1589
_refine_ls_wR_factor_ref 0.1701
_reflns_number_gt 3221
_reflns_number_total 4000
_reflns_threshold_expression >2sigma(I)
_cod_data_source_file ja016587e_s1.cif
_cod_data_source_block '[(C15H19)PdCl]2.CH2Cl2'
_cod_original_cell_volume 2991.6(18)
_cod_original_sg_symbol_H-M 'P 21/n'
_cod_database_code 4114750

loop_
_symmetry_equiv_pos_as_xyz
'x, y, z'
'-x+1/2, y+1/2, -z+1/2'
'-x, -y, -z'
'x-1/2, -y-1/2, z-1/2'

loop_
_atom_site_label
_atom_site_type_symbol
_atom_site_fract_x
_atom_site_fract_y
_atom_site_fract_z
_atom_site_U_iso_or_equiv
_atom_site_adp_type
_atom_site_occupancy
_atom_site_symmetry_multiplicity
_atom_site_calc_flag
_atom_site_refinement_flags
Pd1 Pd 0.68596(8) 0.18625(4) 0.21306(7) 0.0091(3) Uani 1 1 d .
Pd2 Pd 0.98272(8) 0.23291(4) 0.23016(7) 0.0072(3) Uani 1 1 d .
Cl1 Cl 0.8749(3) 0.13582(13) 0.2478(3) 0.0144(7) Uani 1 1 d .
Cl2 Cl 0.7900(3) 0.28241(13) 0.1855(2) 0.0103(6) Uani 1 1 d .
C1 C 0.4936(11) 0.2069(6) 0.2000(10) 0.011(3) Uiso 1 1 d .
C2 C 0.4593(11) 0.2197(5) 0.0805(10) 0.010(3) Uiso 1 1 d .
C3 C 0.4620(12) 0.2783(6) 0.0430(11) 0.016(3) Uiso 1 1 d .
H3 H 0.4390 0.2854 -0.0362 0.035(7) Uiso 1 1 calc R
C4 C 0.4978(12) 0.3272(6) 0.1189(11) 0.014(3) Uiso 1 1 d .
C5 C 0.5317(11) 0.3160(6) 0.2342(11) 0.013(3) Uiso 1 1 d .
H5 H 0.5560 0.3493 0.2867 0.035(7) Uiso 1 1 calc R
C6 C 0.5309(12) 0.2572(6) 0.2744(12) 0.018(3) Uiso 1 1 d .
H6 H 0.5563 0.2509 0.3542 0.035(7) Uiso 1 1 calc R
C7 C 0.4867(11) 0.1423(5) 0.2385(10) 0.009(3) Uiso 1 1 d .
H7 H 0.4080 0.1215 0.1831 0.035(7) Uiso 1 1 calc R
C8 C 0.6056(11) 0.1101(6) 0.2412(11) 0.013(3) Uiso 1 1 d .
H8 H 0.5842 0.0791 0.1786 0.035(7) Uiso 1 1 calc R
C9 C 0.6722(12) 0.0825(6) 0.3579(11) 0.017(3) Uiso 1 1 d D
H9 H 0.7625 0.0712 0.3819 0.035(7) Uiso 1 1 calc R
C10 C 0.5867(13) 0.0300(6) 0.3641(13) 0.026(3) Uiso 1 1 d D
H101 H 0.6321 0.0039 0.4325 0.035(7) Uiso 1 1 calc R
H102 H 0.5556 0.0042 0.2941 0.035(7) Uiso 1 1 calc R
C11 C 0.4765(13) 0.0653(6) 0.3728(12) 0.022(3) Uiso 1 1 d .
H111 H 0.3942 0.0535 0.3096 0.035(7) Uiso 1 1 calc R
H112 H 0.4745 0.0572 0.4473 0.035(7) Uiso 1 1 calc R
C12 C 0.5059(12) 0.1329(6) 0.3627(11) 0.017(3) Uiso 1 1 d .
H12 H 0.4614 0.1630 0.3905 0.035(7) Uiso 1 1 calc R
C13 C 0.6496(13) 0.1305(7) 0.4326(12) 0.024(3) Uiso 1 1 d .
H131 H 0.6906 0.1701 0.4330 0.035(7) Uiso 1 1 calc R
H132 H 0.6756 0.1161 0.5124 0.035(7) Uiso 1 1 calc R
C14 C 0.4027(12) 0.1696(6) -0.0093(11) 0.019(3) Uiso 1 1 d .
H141 H 0.4518 0.1319 0.0184 0.035(7) Uiso 1 1 calc R
H142 H 0.4045 0.1826 -0.0811 0.035(7) Uiso 1 1 calc R
H143 H 0.3152 0.1622 -0.0231 0.035(7) Uiso 1 1 calc R
C15 C 0.5061(15) 0.3900(7) 0.0768(13) 0.032(4) Uiso 1 1 d .
H151 H 0.5327 0.4191 0.1409 0.035(7) Uiso 1 1 calc R
H152 H 0.4233 0.4021 0.0169 0.035(7) Uiso 1 1 calc R
H153 H 0.5679 0.3901 0.0450 0.035(7) Uiso 1 1 calc R
C21 C 1.1855(11) 0.2156(6) 0.2861(10) 0.012(3) Uiso 1 1 d .
C22 C 1.1437(11) 0.1752(6) 0.1888(10) 0.013(3) Uiso 1 1 d .
C23 C 1.1339(12) 0.1138(6) 0.2051(11) 0.013(3) Uiso 1 1 d .
H23 H 1.1065 0.0876 0.1400 0.035(7) Uiso 1 1 calc R
C24 C 1.1615(12) 0.0877(6) 0.3109(11) 0.016(3) Uiso 1 1 d .
C25 C 1.2068(12) 0.1272(6) 0.4064(11) 0.016(3) Uiso 1 1 d .
H25 H 1.2307 0.1107 0.4810 0.035(7) Uiso 1 1 calc R
C26 C 1.2172(11) 0.1887(6) 0.3940(11) 0.013(3) Uiso 1 1 d .
H26 H 1.2468 0.2141 0.4603 0.035(7) Uiso 1 1 calc R
C27 C 1.2081(11) 0.2833(5) 0.2722(10) 0.010(3) Uiso 1 1 d .
H27 H 1.2501 0.2889 0.2204 0.035(7) Uiso 1 1 calc R
C28 C 1.0721(11) 0.3098(6) 0.2169(11) 0.013(3) Uiso 1 1 d .
H28 H 1.0445 0.3231 0.1354 0.035(7) Uiso 1 1 calc R
C29 C 1.0771(12) 0.3621(6) 0.2953(10) 0.012(3) Uiso 1 1 d .
H29 H 0.9931 0.3765 0.2872 0.035(7) Uiso 1 1 calc R
C30 C 1.1594(11) 0.4116(6) 0.2797(11) 0.018(3) Uiso 1 1 d D
H301 H 1.1520 0.4506 0.3152 0.035(7) Uiso 1 1 calc R
H302 H 1.1360 0.4186 0.1973 0.035(7) Uiso 1 1 calc R
C31 C 1.2949(11) 0.3849(6) 0.3424(12) 0.021(3) Uiso 1 1 d D
H311 H 1.3350 0.3815 0.2895 0.035(7) Uiso 1 1 calc R
H312 H 1.3485 0.4108 0.4088 0.035(7) Uiso 1 1 calc R
C32 C 1.2736(13) 0.3214(6) 0.3821(11) 0.018(3) Uiso 1 1 d .
H32 H 1.3499 0.3021 0.4441 0.035(7) Uiso 1 1 calc R
C33 C 1.1660(11) 0.3366(6) 0.4154(11) 0.015(3) Uiso 1 1 d .
H331 H 1.1902 0.3679 0.4768 0.035(7) Uiso 1 1 calc R
H332 H 1.1316 0.2999 0.4365 0.035(7) Uiso 1 1 calc R
C34 C 1.1278(11) 0.1995(6) 0.0723(10) 0.012(3) Uiso 1 1 d .
H341 H 1.0820 0.2384 0.0558 0.035(7) Uiso 1 1 calc R
H342 H 1.0802 0.1697 0.0122 0.035(7) Uiso 1 1 calc R
H343 H 1.2111 0.2058 0.0744 0.035(7) Uiso 1 1 calc R
C35 C 1.1432(14) 0.0217(6) 0.3212(12) 0.025(3) Uiso 1 1 d .
H351 H 1.1688 0.0113 0.4020 0.035(7) Uiso 1 1 calc R
H352 H 1.1946 -0.0015 0.2924 0.035(7) Uiso 1 1 calc R
H353 H 1.0540 0.0114 0.2758 0.035(7) Uiso 1 1 calc R
Cl5 Cl 1.4092(6) -0.0028(3) 0.0015(6) 0.0273(16) Uiso 0.50 1 d PD
Cl4 Cl 1.2720(7) 0.0417(3) -0.1884(6) 0.0300(17) Uiso 0.50 1 d PD
Cl3 Cl 1.1514(4) 0.0322(2) -0.0441(4) 0.0445(11) Uiso 1 1 d D
C41 C 1.2513(11) 0.0028(8) -0.0946(11) 0.049(5) Uiso 1 1 d D
H411 H 1.221(6) -0.0372(15) -0.132(3) 0.09(7) Uiso 1 1 d D
H412 H 1.2511 0.0320 -0.1585 0.035(7) Uiso 0.50 1 d PD
H413 H 1.3379 0.0011 -0.0370 0.035(7) Uiso 0.50 1 d PD

loop_
_atom_site_aniso_label
_atom_site_aniso_U_11
_atom_site_aniso_U_22
_atom_site_aniso_U_33
_atom_site_aniso_U_23
_atom_site_aniso_U_13
_atom_site_aniso_U_12
Pd1 0.0090(5) 0.0106(5) 0.0086(5) -0.0006(4) 0.0047(4) 0.0005(4)
Pd2 0.0078(5) 0.0068(5) 0.0062(5) 0.0018(4) 0.0022(4) 0.0006(4)
Cl1 0.0128(16) 0.0092(16) 0.0227(18) 0.0022(13) 0.0093(13) 0.0014(12)
Cl2 0.0070(15) 0.0107(16) 0.0102(15) 0.0003(12) 0.0010(11) 0.0011(12)

loop_
_atom_type_symbol
_atom_type_description
_atom_type_scat_dispersion_real
_atom_type_scat_dispersion_imag
_atom_type_scat_source
C C 0.0181 0.0091 'International Tables Vol C Tables 4.2.6.8 and 6.1.1.4'
H H 0.0000 0.0000 'International Tables Vol C Tables 4.2.6.8 and 6.1.1.4'
Cl Cl 0.3639 0.7018 'International Tables Vol C Tables 4.2.6.8 and 6.1.1.4'
Pd Pd 0.1215 3.9337 'International Tables Vol C Tables 4.2.6.8 and 6.1.1.4'

loop_
_geom_angle_atom_site_label_1
_geom_angle_atom_site_label_2
_geom_angle_atom_site_label_3
_geom_angle
_geom_angle_site_symmetry_1
_geom_angle_site_symmetry_3
C8 Pd1 C1 69.0(5) . .
C8 Pd1 Cl1 93.4(4) . .
C1 Pd1 Cl1 162.2(3) . .
C8 Pd1 Cl2 177.9(4) . .
C1 Pd1 Cl2 111.0(3) . .
Cl1 Pd1 Cl2 86.47(10) . .
C8 Pd1 C2 85.5(4) . .
C1 Pd1 C2 34.1(4) . .
Cl1 Pd1 C2 152.2(3) . .
Cl2 Pd1 C2 95.5(3) . .
C28 Pd2 C21 69.0(5) . .
C28 Pd2 Cl2 94.6(4) . .
C21 Pd2 Cl2 162.2(3) . .
C28 Pd2 C22 85.9(4) . .
C21 Pd2 C22 34.5(4) . .
Cl2 Pd2 C22 156.1(3) . .
C28 Pd2 Cl1 178.9(3) . .
C21 Pd2 Cl1 110.0(3) . .
Cl2 Pd2 Cl1 86.42(10) . .
C22 Pd2 Cl1 93.2(3) . .
Pd1 Cl1 Pd2 93.55(11) . .
Pd2 Cl2 Pd1 93.43(10) . .
C6 C1 C2 116.2(11) . .
C6 C1 C7 123.5(11) . .
C2 C1 C7 120.3(10) . .
C6 C1 Pd1 95.9(8) . .
C2 C1 Pd1 85.4(7) . .
C7 C1 Pd1 89.2(7) . .
C3 C2 C1 121.3(11) . .
C3 C2 C14 118.0(11) . .
C1 C2 C14 120.2(11) . .
C3 C2 Pd1 108.8(8) . .
C1 C2 Pd1 60.6(6) . .
C14 C2 Pd1 106.6(8) . .
C2 C3 C4 120.9(12) . .
C3 C4 C5 118.9(12) . .
C3 C4 C15 119.8(12) . .
C5 C4 C15 121.3(12) . .
C4 C5 C6 121.4(12) . .
C5 C6 C1 121.3(12) . .
C1 C7 C12 117.8(10) . .
C1 C7 C8 104.6(10) . .
C12 C7 C8 101.4(10) . .
C9 C8 C7 106.0(10) . .
C9 C8 Pd1 115.7(8) . .
C7 C8 Pd1 96.4(8) . .
C8 C9 C13 101.8(11) . .
C8 C9 C10 106.5(11) . .
C13 C9 C10 100.2(11) . .
C9 C10 C11 102.6(11) . .
C12 C11 C10 104.1(11) . .
C11 C12 C13 98.6(11) . .
C11 C12 C7 106.4(11) . .
C13 C12 C7 103.9(10) . .
C9 C13 C12 95.9(10) . .
C26 C21 C22 117.0(11) . .
C26 C21 C27 122.5(11) . .
C22 C21 C27 120.1(11) . .
C26 C21 Pd2 100.1(8) . .
C22 C21 Pd2 84.9(7) . .
C27 C21 Pd2 90.9(7) . .
C23 C22 C21 119.0(11) . .
C23 C22 C34 120.5(11) . .
C21 C22 C34 119.9(11) . .
C23 C22 Pd2 109.5(8) . .
C21 C22 Pd2 60.6(6) . .
C34 C22 Pd2 105.0(8) . .
C22 C23 C24 123.8(12) . .
C23 C24 C25 116.9(12) . .
C23 C24 C35 120.8(12) . .
C25 C24 C35 122.3(12) . .
C26 C25 C24 121.2(12) . .
C25 C26 C21 122.0(12) . .
C21 C27 C32 117.3(10) . .
C21 C27 C28 102.5(10) . .
C32 C27 C28 103.0(10) . .
C29 C28 C27 104.0(10) . .
C29 C28 Pd2 115.9(8) . .
C27 C28 Pd2 97.1(8) . .
C28 C29 C30 106.7(10) . .
C28 C29 C33 102.4(10) . .
C30 C29 C33 101.3(10) . .
C29 C30 C31 103.6(10) . .
C32 C31 C30 103.3(10) . .
C27 C32 C31 105.6(11) . .
C27 C32 C33 103.6(10) . .
C31 C32 C33 100.0(10) . .
C32 C33 C29 94.3(9) . .
C41 Cl5 Cl5 138.1(7) . 3_855
C41 Cl5 Cl4 39.6(4) . .
Cl5 Cl5 Cl4 100.5(5) 3_855 .
C41 Cl4 Cl5 44.1(5) . .
Cl4 C41 Cl3 117.1(9) . .
Cl4 C41 Cl5 96.3(7) . .
Cl3 C41 Cl5 117.2(8) . .

loop_
_geom_bond_atom_site_label_1
_geom_bond_atom_site_label_2
_geom_bond_distance
_geom_bond_site_symmetry_2
Pd1 C8 2.024(12) .
Pd1 C1 2.244(12) .
Pd1 Cl1 2.344(3) .
Pd1 Cl2 2.533(3) .
Pd1 C2 2.568(12) .
Pd2 C28 2.028(12) .
Pd2 C21 2.206(12) .
Pd2 Cl2 2.348(3) .
Pd2 C22 2.521(12) .
Pd2 Cl1 2.532(3) .
C1 C6 1.398(18) .
C1 C2 1.443(17) .
C1 C7 1.509(17) .
C2 C3 1.374(18) .
C2 C14 1.520(17) .
C3 C4 1.385(18) .
C4 C5 1.386(18) .
C4 C15 1.496(19) .
C5 C6 1.386(18) .
C7 C12 1.535(17) .
C7 C8 1.554(17) .
C8 C9 1.490(18) .
C9 C13 1.525(19) .
C9 C10 1.551(14) .
C10 C11 1.556(19) .
C11 C12 1.532(19) .
C12 C13 1.532(18) .
C21 C26 1.407(17) .
C21 C22 1.436(17) .
C21 C27 1.526(18) .
C22 C23 1.370(18) .
C22 C34 1.529(17) .
C23 C24 1.384(18) .
C24 C25 1.405(18) .
C24 C35 1.471(19) .
C25 C26 1.364(18) .
C27 C32 1.532(17) .
C27 C28 1.552(17) .
C28 C29 1.510(17) .
C29 C30 1.523(17) .
C29 C33 1.548(17) .
C30 C31 1.553(14) .
C31 C32 1.537(19) .
C32 C33 1.543(18) .
Cl5 C41 1.731(13) .
Cl5 Cl5 2.161(14) 3_855
Cl5 Cl4 2.473(10) .
Cl4 C41 1.586(13) .
Cl3 C41 1.702(13) .
